data_1507456
loop_
_publ_author_name
'El-Sayed, Ibrahim'
'Guliashvili, Tamaz'
'Hazell, Rita'
'Gogoll, Adolf'
'Ottosson, Henrik'

_publ_section_title
;
 Evidence for Formation of Silenes Strongly Influenced by Reversed SiC
 Bond Polarity
;
_journal_issue 11
_journal_name_full 'Organic Letters'
_journal_page_first 1915
_journal_paper_doi 10.1021/ol025920w
_journal_volume 4
_journal_year 2002
_chemical_formula_sum 'C28 H41 N O Si4'
_chemical_formula_weight 526.05
_chemical_name_systematic
;                                   
3,4-Dimethyl-6-(N,N-diphenyl)-6-(trimethylsilyl)-1-(trimethylsiloxy)
-1-(trimethylsilyl)-1-silacyclohex-3-ene
;
_space_group_IT_number 2
_symmetry_cell_setting triclinic
_symmetry_space_group_name_Hall '-P 1'
_symmetry_space_group_name_H-M 'P -1'
_atom_type_scat_source IntTabIV
_cell_angle_alpha 97.649(1)
_cell_angle_beta 99.830(2)
_cell_angle_gamma 95.559(2)
_cell_formula_units_Z 4
_cell_length_a 11.1473(9)
_cell_length_b 12.954(1)
_cell_length_c 22.317(2)
_cell_measurement_reflns_used 7287
_cell_measurement_temperature 120
_cell_measurement_theta_max 30.5
_cell_measurement_theta_min 2.4
_cell_volume 3123.4(4)
_computing_cell_refinement 'SAINT (Siemens, 1995)'
_computing_data_collection 'SMART (Siemens, 1995)'
_computing_data_reduction 'SAINT (Siemens, 1995)'
_computing_molecular_graphics
;                                   
      ORTEP-III (Burnett & Johnson,  1996), KRYSTAL                     
;
_computing_publication_material KRYSTAL
_computing_structure_refinement 'modified ORFLS(1962), KRYSTAL'
_computing_structure_solution
;                                   
     SIR97 (Altomare et al., 1997 ), KRYSTAL                            
;
_diffrn_ambient_temperature 120
_diffrn_measurement_device 'Siemens SMART CCD diffractometer'
_diffrn_measurement_method '\w rotation scans with narrow frames'
_diffrn_radiation_monochromator graphite
_diffrn_radiation_source 'x-ray tube'
_diffrn_radiation_type 'Mo K\a'
_diffrn_radiation_wavelength 0.71073
_diffrn_reflns_av_R_equivalents 0.054
_diffrn_reflns_limit_h_max 15
_diffrn_reflns_limit_h_min -15
_diffrn_reflns_limit_k_max 18
_diffrn_reflns_limit_k_min -18
_diffrn_reflns_limit_l_max 31
_diffrn_reflns_limit_l_min -31
_diffrn_reflns_number 43885
_diffrn_reflns_reduction_process 43885
_diffrn_reflns_theta_max 30.5
_diffrn_reflns_theta_min 2.4
_diffrn_standards_decay_% 0
_exptl_absorpt_coefficient_mu 0.210
_exptl_absorpt_correction_T_max 0.941
_exptl_absorpt_correction_T_min 0.895
_exptl_absorpt_correction_type integration
_exptl_absorpt_process_details XPREP
_exptl_crystal_colour colourlesS
_exptl_crystal_density_diffrn 1.119
_exptl_crystal_density_meas ?
_exptl_crystal_density_method 'not measured'
_exptl_crystal_description box
_exptl_crystal_F_000 1144
_exptl_crystal_size_max 0.56
_exptl_crystal_size_mid 0.42
_exptl_crystal_size_min 0.33
_refine_diff_density_max 0.97(8)
_refine_diff_density_min -0.63(8)
_refine_ls_extinction_method none
_refine_ls_goodness_of_fit_ref 2.52
_refine_ls_hydrogen_treatment constr
_refine_ls_matrix_type full
_refine_ls_number_constraints 0
_refine_ls_number_parameters 635
_refine_ls_number_reflns 13791
_refine_ls_number_restraints 0
_refine_ls_R_factor_gt 0.057
_refine_ls_shift/su_max 0.014
_refine_ls_shift/su_mean 0.0001
_refine_ls_structure_factor_coef IntTabIV
_refine_ls_weighting_details
;                                   
w= 1/{[\s~cs~(F^2^)+1.03F^2^]^1/2^- |F|}^2^                           
;
_refine_ls_weighting_scheme calc
_refine_ls_wR_factor_ref 0.066
_reflns_number_gt 13791
_reflns_number_total 17856
_reflns_threshold_expression I>3\s(I)
_cod_data_source_file ol025920w_s1.cif
_cod_data_source_block cpd-6a
_cod_depositor_comments
;
The following automatic conversions were performed:

'_exptl_crystal_density_meas' value 'not measured' was changed to '?'
- the value is perceived as not measured.

Automatic conversion script
Id: cif_fix_values 3008 2015-01-20 13:52:24Z robertas 
;
_cod_original_cell_volume 3123.3(4)
_cod_original_sg_symbol_H-M P-1
_cod_original_formula_sum C28H41NOSi4
_cod_database_code 1507456

loop_
_symmetry_equiv_pos_as_xyz
+x,+y,+z
-x,-y,-z

loop_
_atom_site_aniso_label
_atom_site_aniso_U_11
_atom_site_aniso_U_22
_atom_site_aniso_U_33
_atom_site_aniso_U_12
_atom_site_aniso_U_13
_atom_site_aniso_U_23
Si1 0.0193(3) 0.0117(3) 0.0209(3) 0.0020(2) 0.0065(2) 0.0014(2)
Si7 0.0223(3) 0.0130(3) 0.0362(4) 0.0049(2) 0.0069(3) 0.0025(2)
Si8 0.0233(3) 0.0165(3) 0.0205(3) -0.0001(2) 0.0007(2) 0.0023(2)
Si11 0.0543(5) 0.0230(3) 0.0223(3) 0.0051(3) 0.0134(3) 0.0041(3)
O10 0.031(1) 0.018(1) 0.022(1) 0.004(1) 0.007(1) 0.003(1)
N9 0.017(1) 0.012(1) 0.024(1) 0.000(1) 0.008(1) -0.002(1)
C2 0.016(1) 0.013(1) 0.021(1) 0.001(1) 0.005(1) 0.001(1)
C3 0.019(1) 0.016(1) 0.026(1) 0.005(1) 0.006(1) 0.003(1)
C4 0.020(1) 0.024(1) 0.028(1) 0.006(1) 0.009(1) 0.003(1)
C5 0.020(1) 0.028(1) 0.032(1) 0.004(1) 0.010(1) 0.002(1)
C6 0.024(1) 0.016(1) 0.030(1) -0.001(1) 0.011(1) 0.003(1)
C12 0.041(1) 0.018(1) 0.055(2) 0.005(1) 0.020(1) -0.005(1)
C13 0.040(1) 0.024(1) 0.052(2) 0.009(1) 0.010(1) 0.013(1)
C14 0.026(1) 0.031(1) 0.055(2) 0.006(1) -0.002(1) 0.010(1)
C15 0.043(1) 0.026(1) 0.023(1) -0.003(1) 0.001(1) 0.006(1)
C16 0.027(1) 0.031(1) 0.035(1) 0.002(1) -0.006(1) 0.005(1)
C17 0.038(1) 0.023(1) 0.026(1) 0.000(1) 0.004(1) -0.002(1)
C18 0.078(2) 0.076(2) 0.029(2) 0.014(2) -0.005(1) 0.007(2)
C19 0.092(2) 0.030(1) 0.036(2) 0.008(1) 0.035(2) 0.001(1)
C20 0.070(2) 0.036(1) 0.038(2) 0.006(1) 0.027(1) 0.011(1)
C21 0.017(1) 0.018(1) 0.020(1) 0.002(1) 0.005(1) 0.003(1)
C22 0.021(1) 0.019(1) 0.028(1) 0.000(1) 0.010(1) 0.001(1)
C23 0.029(1) 0.026(1) 0.034(1) 0.005(1) 0.014(1) 0.000(1)
C24 0.025(1) 0.037(1) 0.044(1) 0.006(1) 0.019(1) 0.005(1)
C25 0.022(1) 0.034(1) 0.047(2) -0.004(1) 0.013(1) 0.004(1)
C26 0.020(1) 0.023(1) 0.033(1) -0.003(1) 0.005(1) 0.001(1)
C27 0.017(1) 0.015(1) 0.022(1) 0.000(1) 0.004(1) -0.001(1)
C28 0.020(1) 0.023(1) 0.023(1) 0.002(1) 0.004(1) 0.002(1)
C29 0.023(1) 0.029(1) 0.022(1) -0.001(1) 0.004(1) -0.003(1)
C30 0.028(1) 0.022(1) 0.035(1) 0.001(1) 0.005(1) -0.008(1)
C31 0.039(1) 0.016(1) 0.039(1) 0.004(1) -0.003(1) 0.001(1)
C32 0.037(1) 0.018(1) 0.026(1) 0.001(1) -0.003(1) 0.001(1)
C33 0.026(1) 0.033(1) 0.057(2) 0.011(1) 0.019(1) 0.008(1)
C34 0.027(1) 0.035(1) 0.059(2) -0.001(1) 0.019(1) 0.005(1)
Si51 0.0152(3) 0.0115(2) 0.0217(3) 0.0013(2) 0.0043(2) 0.0015(2)
Si57 0.0179(3) 0.0182(3) 0.0379(4) 0.0065(2) 0.0030(3) 0.0001(3)
Si58 0.0195(3) 0.0178(3) 0.0247(3) 0.0035(2) 0.0030(2) 0.0058(2)
Si61 0.0317(4) 0.0258(3) 0.0218(3) -0.0028(3) 0.0032(3) 0.0053(2)
O60 0.023(1) 0.022(1) 0.022(1) 0.001(1) 0.003(1) 0.003(1)
N59 0.021(1) 0.012(1) 0.030(1) -0.003(1) 0.008(1) 0.000(1)
C52 0.015(1) 0.011(1) 0.023(1) 0.001(1) 0.007(1) 0.001(1)
C53 0.024(1) 0.014(1) 0.032(1) 0.005(1) 0.012(1) -0.001(1)
C54 0.020(1) 0.028(1) 0.030(1) 0.008(1) 0.013(1) 0.006(1)
C55 0.019(1) 0.025(1) 0.027(1) 0.003(1) 0.007(1) 0.008(1)
C56 0.022(1) 0.015(1) 0.029(1) -0.001(1) 0.007(1) 0.002(1)
C62 0.036(1) 0.030(1) 0.048(2) 0.013(1) 0.008(1) -0.010(1)
C63 0.043(2) 0.023(1) 0.066(2) 0.013(1) 0.007(1) 0.011(1)
C64 0.020(1) 0.042(2) 0.057(2) 0.007(1) 0.000(1) 0.003(1)
C65 0.047(2) 0.041(1) 0.025(1) -0.012(1) 0.006(1) 0.007(1)
C66 0.033(2) 0.101(3) 0.042(2) 0.033(2) 0.009(1) 0.037(2)
C67 0.059(2) 0.027(1) 0.040(2) 0.002(1) -0.017(1) -0.002(1)
C68 0.092(3) 0.049(2) 0.038(2) 0.022(2) -0.004(2) 0.013(1)
C69 0.049(2) 0.038(1) 0.028(1) 0.002(1) 0.012(1) -0.003(1)
C70 0.051(2) 0.110(3) 0.028(1) -0.033(2) 0.009(1) 0.014(2)
C71 0.017(1) 0.025(1) 0.028(1) 0.001(1) 0.005(1) 0.010(1)
C72 0.021(1) 0.029(1) 0.035(1) 0.005(1) 0.011(1) 0.008(1)
C73 0.030(1) 0.047(2) 0.042(1) 0.016(1) 0.017(1) 0.013(1)
C74 0.023(1) 0.075(2) 0.049(2) 0.010(1) 0.017(1) 0.025(2)
C75 0.024(1) 0.067(2) 0.047(2) -0.013(1) 0.007(1) 0.018(2)
C76 0.028(1) 0.038(1) 0.035(1) -0.010(1) 0.005(1) 0.010(1)
C77 0.026(1) 0.011(1) 0.027(1) -0.002(1) 0.004(1) 0.003(1)
C78 0.025(1) 0.028(1) 0.025(1) 0.001(1) 0.002(1) 0.007(1)
C79 0.035(1) 0.033(1) 0.028(1) -0.005(1) 0.003(1) -0.004(1)
C80 0.057(2) 0.018(1) 0.041(2) -0.001(1) 0.004(1) -0.004(1)
C81 0.074(2) 0.015(1) 0.047(2) 0.009(1) -0.005(1) 0.004(1)
C82 0.057(2) 0.017(1) 0.032(1) 0.004(1) -0.009(1) 0.004(1)
C83 0.036(1) 0.038(1) 0.068(2) 0.016(1) 0.033(1) 0.011(1)
C84 0.020(1) 0.039(1) 0.056(2) 0.000(1) 0.013(1) 0.015(1)

loop_
_atom_site_label
_atom_site_fract_x
_atom_site_fract_y
_atom_site_fract_z
_atom_site_U_iso_or_equiv
_atom_site_thermal_displace_type
Si1 0.17177(5) 0.19290(4) 0.13985(3) 0.0171(3) Uij
Si7 0.30647(6) 0.06481(4) 0.13558(3) 0.0236(3) Uij
Si8 0.07996(5) 0.27765(4) 0.00919(3) 0.0207(3) Uij
Si11 0.18784(7) 0.25835(5) 0.28345(3) 0.0324(4) Uij
O10 0.2116(1) 0.2441(1) 0.21271(7) 0.023(1) Uij
N9 0.2823(1) 0.3768(1) 0.10190(8) 0.018(1) Uij
C2 0.1610(2) 0.3081(1) 0.09510(9) 0.017(1) Uij
C3 0.0752(2) 0.3731(2) 0.12917(10) 0.020(1) Uij
C4 -0.0462(2) 0.3208(2) 0.13862(10) 0.024(1) Uij
C5 -0.0783(2) 0.2183(2) 0.13575(11) 0.026(1) Uij
C6 0.0069(2) 0.1365(2) 0.12427(10) 0.023(1) Uij
C12 0.3033(2) -0.0205(2) 0.06074(13) 0.038(2) Uij
C13 0.2581(2) -0.0244(2) 0.18908(13) 0.037(2) Uij
C14 0.4654(2) 0.1293(2) 0.16923(13) 0.038(2) Uij
C15 0.1428(2) 0.3784(2) -0.03348(10) 0.031(1) Uij
C16 -0.0883(2) 0.2891(2) -0.00203(11) 0.033(1) Uij
C17 0.0874(2) 0.1422(2) -0.03114(11) 0.030(1) Uij
C18 0.3302(3) 0.2373(3) 0.33360(13) 0.063(2) Uij
C19 0.1483(3) 0.3925(2) 0.30404(12) 0.050(2) Uij
C20 0.0573(3) 0.1632(2) 0.29055(13) 0.045(2) Uij
C21 0.3755(2) 0.3462(2) 0.07231(9) 0.018(1) Uij
C22 0.3682(2) 0.2456(2) 0.03876(10) 0.023(1) Uij
C23 0.4594(2) 0.2176(2) 0.00705(11) 0.029(1) Uij
C24 0.5617(2) 0.2873(2) 0.00773(12) 0.034(1) Uij
C25 0.5709(2) 0.3858(2) 0.04120(12) 0.034(1) Uij
C26 0.4814(2) 0.4160(2) 0.07339(11) 0.026(1) Uij
C27 0.3038(2) 0.4783(1) 0.13960(9) 0.018(1) Uij
C28 0.3504(2) 0.4884(2) 0.20169(10) 0.022(1) Uij
C29 0.3683(2) 0.5862(2) 0.23835(10) 0.025(1) Uij
C30 0.3420(2) 0.6737(2) 0.21229(11) 0.030(1) Uij
C31 0.2992(2) 0.6642(2) 0.15018(12) 0.033(1) Uij
C32 0.2798(2) 0.5670(2) 0.11352(10) 0.028(1) Uij
C33 -0.1285(2) 0.4032(2) 0.15311(13) 0.037(2) Uij
C34 -0.2047(2) 0.1711(2) 0.14072(13) 0.040(2) Uij
Si51 -0.21286(5) 0.82391(4) 0.35977(3) 0.0162(3) Uij
Si57 -0.34289(5) 0.94623(5) 0.38987(3) 0.0250(3) Uij
Si58 -0.07069(5) 0.71737(5) 0.47575(3) 0.0205(3) Uij
Si61 -0.27163(6) 0.78394(5) 0.21409(3) 0.0269(3) Uij
O60 -0.2742(1) 0.7830(1) 0.28711(7) 0.022(1) Uij
N59 -0.2772(2) 0.6189(1) 0.38544(8) 0.021(1) Uij
C52 -0.1676(2) 0.7007(1) 0.39307(9) 0.016(1) Uij
C53 -0.0841(2) 0.6612(2) 0.34758(10) 0.023(1) Uij
C54 0.0287(2) 0.7333(2) 0.34294(10) 0.024(1) Uij
C55 0.0409(2) 0.8373(2) 0.35202(10) 0.023(1) Uij
C56 -0.0597(2) 0.9007(2) 0.36551(10) 0.022(1) Uij
C62 -0.3189(2) 1.0035(2) 0.47343(12) 0.039(2) Uij
C63 -0.3038(3) 1.0589(2) 0.34893(14) 0.043(2) Uij
C64 -0.5073(2) 0.8955(2) 0.36006(13) 0.041(2) Uij
C65 -0.1363(2) 0.6282(2) 0.52415(11) 0.039(2) Uij
C66 0.0886(3) 0.6844(3) 0.47681(13) 0.054(2) Uij
C67 -0.0520(3) 0.8527(2) 0.51882(13) 0.046(2) Uij
C68 -0.3767(3) 0.8757(2) 0.18467(14) 0.060(2) Uij
C69 -0.3282(3) 0.6518(2) 0.17080(11) 0.038(2) Uij
C70 -0.1152(3) 0.8256(3) 0.20240(13) 0.065(2) Uij
C71 -0.3740(2) 0.6334(2) 0.41620(10) 0.023(1) Uij
C72 -0.3744(2) 0.7247(2) 0.45721(11) 0.027(1) Uij
C73 -0.4706(2) 0.7371(2) 0.48865(12) 0.037(2) Uij
C74 -0.5692(2) 0.6597(3) 0.47989(13) 0.046(2) Uij
C75 -0.5694(2) 0.5692(3) 0.43957(13) 0.046(2) Uij
C76 -0.4743(2) 0.5548(2) 0.40802(11) 0.034(1) Uij
C77 -0.2774(2) 0.5168(2) 0.35097(10) 0.022(1) Uij
C78 -0.3437(2) 0.4922(2) 0.29202(10) 0.026(1) Uij
C79 -0.3505(2) 0.3923(2) 0.25928(11) 0.034(1) Uij
C80 -0.2889(3) 0.3171(2) 0.28550(12) 0.041(2) Uij
C81 -0.2197(3) 0.3425(2) 0.34377(13) 0.047(2) Uij
C82 -0.2149(3) 0.4419(2) 0.37668(11) 0.037(1) Uij
C83 0.1267(2) 0.6729(2) 0.32204(14) 0.043(2) Uij
C84 0.1583(2) 0.9029(2) 0.34834(13) 0.037(2) Uij
H3a 0.0571 0.4286 0.1066 0.024 Uiso
H3b 0.1210 0.4012 0.1689 0.024 Uiso
H6a -0.0031 0.0851 0.1503 0.028 Uiso
H6b -0.0148 0.1043 0.0825 0.028 Uiso
H22 0.2993 0.1958 0.0377 0.027 Uiso
H23 0.4516 0.1490 -0.0156 0.035 Uiso
H24 0.6239 0.2678 -0.0143 0.042 Uiso
H25 0.6409 0.4345 0.0422 0.041 Uiso
H26 0.4913 0.4844 0.0965 0.031 Uiso
H28 0.3704 0.4282 0.2195 0.026 Uiso
H29 0.3986 0.5925 0.2813 0.029 Uiso
H30 0.3535 0.7406 0.2372 0.034 Uiso
H31 0.2827 0.7250 0.1322 0.038 Uiso
H32 0.2500 0.5612 0.0706 0.032 Uiso
H53a -0.1338 0.6459 0.3077 0.028 Uiso
H53b -0.0566 0.5985 0.3595 0.028 Uiso
H56a -0.0358 0.9377 0.4062 0.026 Uiso
H56b -0.0684 0.9494 0.3372 0.026 Uiso
H72 -0.3079 0.7791 0.4637 0.034 Uiso
H73 -0.4686 0.7996 0.5166 0.048 Uiso
H74 -0.6353 0.6687 0.5011 0.059 Uiso
H75 -0.6364 0.5154 0.4333 0.055 Uiso
H76 -0.4767 0.4916 0.3807 0.040 Uiso
H78 -0.3853 0.5439 0.2736 0.031 Uiso
H79 -0.3975 0.3756 0.2188 0.038 Uiso
H80 -0.2942 0.2483 0.2634 0.047 Uiso
H81 -0.1751 0.2917 0.3616 0.055 Uiso
H82 -0.1681 0.4585 0.4172 0.042 Uiso
H12a 0.3339(7) 0.0204(1) 0.0331(1) 0.046 Uiso
H12b 0.2215(1) -0.0504(5) 0.0437(2) 0.046 Uiso
H12c 0.3531(6) -0.0749(4) 0.0674(1) 0.046 Uiso
H13a 0.2588(7) 0.0156(1) 0.2281(1) 0.046 Uiso
H13b 0.3134(4) -0.0755(4) 0.1937(3) 0.046 Uiso
H13c 0.1777(3) -0.0585(5) 0.1726(2) 0.046 Uiso
H14a 0.4669(2) 0.1656(5) 0.2093(1) 0.045 Uiso
H14b 0.4901(3) 0.1776(4) 0.1439(2) 0.045 Uiso
H14c 0.5202(1) 0.0775(1) 0.1717(3) 0.045 Uiso
H15a 0.1061(5) 0.3624(3) -0.0758(1) 0.037 Uiso
H15b 0.2291(1) 0.3785(4) -0.0292(3) 0.037 Uiso
H15c 0.1253(6) 0.4457(1) -0.0172(2) 0.037 Uiso
H16a -0.1209(1) 0.2828(6) -0.0447(1) 0.037 Uiso
H16b -0.1010(1) 0.3554(2) 0.0181(3) 0.037 Uiso
H16c -0.1286(1) 0.2349(4) 0.0148(3) 0.037 Uiso
H17a 0.0188(4) 0.1229(2) -0.0638(2) 0.035 Uiso
H17b 0.0864(7) 0.0938(1) -0.0028(1) 0.035 Uiso
H17c 0.1609(3) 0.1414(1) -0.0473(3) 0.035 Uiso
H18a 0.3223(3) 0.2528(8) 0.3754(1) 0.073 Uiso
H18b 0.3972(1) 0.2820(6) 0.3263(3) 0.073 Uiso
H18c 0.3446(5) 0.1662(2) 0.3249(3) 0.073 Uiso
H19a 0.1382(8) 0.4027(2) 0.3457(1) 0.063 Uiso
H19b 0.0741(4) 0.4012(2) 0.2782(3) 0.063 Uiso
H19c 0.2124(4) 0.4424(1) 0.2988(4) 0.063 Uiso
H20a 0.0473(5) 0.1696(5) 0.3323(1) 0.058 Uiso
H20b 0.0732(4) 0.0939(1) 0.2773(4) 0.058 Uiso
H20c -0.0156(2) 0.1772(4) 0.2657(3) 0.058 Uiso
H33a -0.0863(3) 0.4539(3) 0.1867(2) 0.046 Uiso
H33b -0.2005(3) 0.3709(1) 0.1637(4) 0.046 Uiso
H33c -0.1503(6) 0.4366(4) 0.1181(1) 0.046 Uiso
H34a -0.2388(3) 0.1229(5) 0.1046(2) 0.049 Uiso
H34b -0.2556(2) 0.2253(1) 0.1453(4) 0.049 Uiso
H34c -0.1992(1) 0.1355(5) 0.1755(2) 0.049 Uiso
H62a -0.3393(7) 0.9502(1) 0.4966(1) 0.046 Uiso
H62b -0.3699(5) 1.0575(4) 0.4786(1) 0.046 Uiso
H62c -0.2355(2) 1.0319(6) 0.4874(1) 0.046 Uiso
H63a -0.3137(8) 1.0345(1) 0.3061(1) 0.053 Uiso
H63b -0.2212(2) 1.0884(4) 0.3644(3) 0.053 Uiso
H63c -0.3568(5) 1.1108(3) 0.3555(3) 0.053 Uiso
H64a -0.5199(1) 0.8756(6) 0.3167(1) 0.048 Uiso
H64b -0.5570(1) 0.9486(2) 0.3696(3) 0.048 Uiso
H64c -0.5289(2) 0.8362(4) 0.3786(3) 0.048 Uiso
H65a -0.0746(2) 0.6201(5) 0.5576(2) 0.045 Uiso
H65b -0.1657(7) 0.5616(2) 0.5000(1) 0.045 Uiso
H65c -0.2021(5) 0.6573(3) 0.5395(3) 0.045 Uiso
H66a 0.1295(3) 0.6881(8) 0.5182(1) 0.070 Uiso
H66b 0.1317(3) 0.7328(5) 0.4572(4) 0.070 Uiso
H66c 0.0861(1) 0.6154(3) 0.4556(4) 0.070 Uiso
H67a -0.0057(6) 0.8543(1) 0.5589(1) 0.050 Uiso
H67b -0.1304(1) 0.8736(2) 0.5219(3) 0.050 Uiso
H67c -0.0102(7) 0.8995(1) 0.4977(2) 0.050 Uiso
H68a -0.3845(7) 0.8695(6) 0.1412(1) 0.072 Uiso
H68b -0.3445(5) 0.9455(1) 0.2028(3) 0.072 Uiso
H68c -0.4549(3) 0.8591(5) 0.1948(4) 0.072 Uiso
H69a -0.3348(7) 0.6538(1) 0.1280(1) 0.046 Uiso
H69b -0.4065(3) 0.6294(3) 0.1792(3) 0.046 Uiso
H69c -0.2725(4) 0.6040(1) 0.1829(3) 0.046 Uiso
H70a -0.1142(2) 0.8189(8) 0.1596(1) 0.075 Uiso
H70b -0.0598(2) 0.7827(5) 0.2209(4) 0.075 Uiso
H70c -0.0910(4) 0.8967(2) 0.2207(4) 0.075 Uiso
H83a 0.0922(2) 0.6250(5) 0.2858(2) 0.057 Uiso
H83b 0.1597(6) 0.6352(5) 0.3535(2) 0.057 Uiso
H83c 0.1901(4) 0.7202(1) 0.3137(4) 0.057 Uiso
H84a 0.1648(4) 0.9687(2) 0.3739(3) 0.046 Uiso
H84b 0.1575(3) 0.9137(5) 0.3070(1) 0.046 Uiso
H84c 0.2264(1) 0.8675(3) 0.3618(4) 0.046 Uiso

loop_
_geom_angle_atom_site_label_1
_geom_angle_atom_site_label_2
_geom_angle_atom_site_label_3
_geom_angle
O10 Si1 C6 108.89(9)
O10 Si1 C2 106.16(8)
Si7 Si1 O10 99.80(6)
C2 Si1 C6 99.96(9)
Si7 Si1 C6 113.24(7)
Si7 Si1 C2 127.88(7)
C12 Si7 C14 110.8(1)
C12 Si7 C13 106.4(1)
Si1 Si7 C12 119.20(9)
C13 Si7 C14 108.1(1)
Si1 Si7 C14 108.32(8)
Si1 Si7 C13 103.27(8)
C15 Si8 C16 104.4(1)
C15 Si8 C17 110.2(1)
C2 Si8 C15 109.02(9)
C16 Si8 C17 103.7(1)
C2 Si8 C16 113.1(1)
C2 Si8 C17 115.73(9)
O10 Si11 C18 107.6(1)
O10 Si11 C19 108.9(1)
O10 Si11 C20 110.4(1)
C18 Si11 C19 110.9(2)
C18 Si11 C20 110.9(1)
C19 Si11 C20 108.2(1)
Si1 O10 Si11 151.5(1)
C21 N9 C27 117.2(2)
C2 N9 C21 122.4(2)
C2 N9 C27 120.3(1)
N9 C2 C3 107.6(1)
Si1 C2 N9 113.4(1)
Si8 C2 N9 110.5(1)
Si1 C2 C3 101.1(1)
Si8 C2 C3 105.9(1)
Si1 C2 Si8 117.2(1)
C2 C3 C4 120.2(2)
C5 C4 C33 123.6(2)
C3 C4 C5 126.6(2)
C3 C4 C33 109.8(2)
C4 C5 C6 123.3(2)
C4 C5 C34 123.6(2)
C6 C5 C34 113.0(2)
Si1 C6 C5 112.9(1)
N9 C21 C22 121.9(2)
N9 C21 C26 121.4(2)
C22 C21 C26 116.7(2)
C21 C22 C23 121.3(2)
C22 C23 C24 121.3(2)
C23 C24 C25 118.0(2)
C24 C25 C26 122.0(2)
C21 C26 C25 120.6(2)
C28 C27 C32 119.4(2)
N9 C27 C28 120.5(2)
N9 C27 C32 120.2(2)
C27 C28 C29 120.4(2)
C28 C29 C30 119.8(2)
C29 C30 C31 119.8(2)
C30 C31 C32 120.7(2)
C27 C32 C31 119.8(2)
C27 C32 C31 119.8(2)
O60 Si51 C56 109.79(9)
O60 Si51 C52 105.59(8)
Si57 Si51 O60 102.54(6)
C52 Si51 C56 101.47(9)
Si57 Si51 C56 106.02(7)
Si57 Si51 C52 130.61(6)
C63 Si57 C64 107.5(1)
C62 Si57 C64 110.5(1)
Si51 Si57 C64 111.39(9)
C62 Si57 C63 105.5(1)
Si51 Si57 C63 102.95(9)
Si51 Si57 C62 117.98(8)
C66 Si58 C67 104.9(1)
C65 Si58 C67 107.0(1)
C52 Si58 C67 114.3(1)
C65 Si58 C66 104.5(1)
C52 Si58 C66 113.0(1)
C52 Si58 C65 112.3(1)
O60 Si61 C69 109.3(1)
O60 Si61 C70 111.0(1)
O60 Si61 C68 109.0(1)
C69 Si61 C70 110.3(1)
C68 Si61 C69 107.8(1)
C68 Si61 C70 109.4(2)
Si51 O60 Si61 149.8(1)
C71 N59 C77 117.2(2)
C52 N59 C71 122.6(2)
C52 N59 C77 119.9(2)
N59 C52 C53 108.0(2)
Si51 C52 N59 111.2(1)
Si58 C52 N59 110.8(1)
Si51 C52 C53 99.7(1)
Si58 C52 C53 107.2(1)
Si51 C52 Si58 118.8(1)
C52 C53 C54 118.4(2)
C55 C54 C83 121.9(2)
C53 C54 C55 126.0(2)
C53 C54 C83 111.9(2)
C54 C55 C56 123.8(2)
C54 C55 C84 122.4(2)
C56 C55 C84 113.8(2)
Si51 C56 C55 115.5(1)
N59 C71 C72 121.6(2)
N59 C71 C76 120.8(2)
C72 C71 C76 117.6(2)
C71 C72 C73 121.0(2)
C72 C73 C74 120.9(3)
C73 C74 C75 118.4(2)
C74 C75 C76 121.7(2)
C71 C76 C75 120.4(2)
C78 C77 C82 119.2(2)
N59 C77 C78 119.7(2)
N59 C77 C82 121.1(2)
C77 C78 C79 120.5(2)
C78 C79 C80 120.1(2)
C79 C80 C81 119.5(2)
C80 C81 C82 120.2(2)
C77 C82 C81 120.5(2)

loop_
_geom_bond_atom_site_label_1
_geom_bond_atom_site_label_2
_geom_bond_distance
Si1 O10 1.640(2)
Si1 C6 1.867(2)
Si1 C2 1.906(2)
Si1 Si7 2.346(1)
Si7 C12 1.869(3)
Si7 C14 1.869(2)
Si7 C13 1.875(2)
Si8 C15 1.867(2)
Si8 C16 1.873(2)
Si8 C17 1.878(2)
Si8 C2 1.946(2)
Si11 O10 1.635(2)
Si11 C18 1.845(3)
Si11 C19 1.852(3)
Si11 C20 1.857(3)
Si11 O10 1.635(2)
N9 C21 1.385(2)
N9 C27 1.439(2)
N9 C2 1.517(2)
C2 C3 1.560(3)
C3 C4 1.514(3)
C4 C5 1.332(3)
C4 C33 1.512(3)
C5 C34 1.508(3)
C5 C6 1.515(3)
C21 C22 1.401(3)
C21 C26 1.411(3)
C22 C23 1.384(3)
C23 C24 1.381(3)
C24 C25 1.375(3)
C25 C26 1.382(3)
C27 C28 1.378(3)
C27 C32 1.385(3)
C28 C29 1.390(3)
C29 C30 1.375(3)
C30 C31 1.372(3)
C31 C32 1.383(3)
Si51 O60 1.643(2)
Si51 C56 1.866(2)
Si51 C52 1.923(2)
Si51 Si57 2.357(1)
Si57 C64 1.862(2)
Si57 C63 1.876(3)
Si57 C62 1.877(3)
Si58 C67 1.858(3)
Si58 C66 1.863(3)
Si58 C65 1.864(2)
Si58 C52 1.946(2)
Si61 O60 1.637(2)
Si61 C69 1.845(3)
Si61 C70 1.847(3)
Si61 C68 1.852(3)
N59 C71 1.389(3)
N59 C77 1.438(2)
N59 C52 1.508(2)
C52 C53 1.561(3)
C53 C54 1.519(3)
C54 C55 1.325(3)
C54 C83 1.505(3)
C55 C56 1.501(3)
C55 C84 1.510(3)
C71 C72 1.397(3)
C71 C76 1.407(3)
C72 C73 1.388(3)
C73 C74 1.384(4)
C74 C75 1.379(4)
C75 C76 1.382(4)
C77 C78 1.375(3)
C77 C82 1.378(3)
C78 C79 1.388(3)
C79 C80 1.381(4)
C80 C81 1.374(4)
C81 C82 1.387(3)
